data_1517149
loop_
_publ_author_name
'Subhi A. Al-Jibori'
'Qusay K.A. Al-Jibori'
'Harry Schmidt'
'Kurt Merzweiler'
'Christoph Wagner'
'Graeme Hogarth'

_publ_section_title
;
 Palladium(II) saccharinate (sac) and thiosaccharinate (tsac) complexes
 with 2-aminopyridine (2-ampy), 2-acetylaminopyridine (2-aampy) and
 2-acetylaminopyrimidine (2-aampym) co-ligands: X-ray crystal structures
 of trans-[Pd(sac)2(ampy)2] and solvatomorphs trans-[Pd(sac)2(2-aampy)2].S
 (S = CHCl3, thf)
;
_journal_name_full
;
Inorganica Chimica Acta
;
_journal_page_first 69
_journal_page_last 74
_journal_volume 402
_journal_year 2013
_chemical_formula_sum 'C24 H20 N6 O6 Pd S2'
_chemical_formula_weight 658.98
_space_group_IT_number 2
_symmetry_cell_setting triclinic
_symmetry_space_group_name_Hall '-P 1'
_symmetry_space_group_name_H-M 'P -1'
_atom_sites_solution_hydrogens geom
_atom_sites_solution_primary heavy
_atom_sites_solution_secondary difmap
_cell_angle_alpha 84.691(5)
_cell_angle_beta 71.313(5)
_cell_angle_gamma 72.822(5)
_cell_formula_units_Z 1
_cell_length_a 7.992(3)
_cell_length_b 8.493(3)
_cell_length_c 10.489(4)
_cell_measurement_temperature 150(2)
_cell_volume 644.3(4)
_computing_cell_refinement 'Bruker SAINT'
_computing_data_collection 'Bruker SMART'
_computing_data_reduction 'Bruker SAINT'
_computing_structure_refinement 'SHELXL-97 (Sheldrick, 1997)'
_computing_structure_solution 'SHELXS-97 (Sheldrick, 1990)'
_diffrn_ambient_temperature 150(2)
_diffrn_measured_fraction_theta_full 0.958
_diffrn_measured_fraction_theta_max 0.876
_diffrn_measurement_device_type 'Bruker SMART 1K CCD diffractometer'
_diffrn_measurement_method '\w rotation with narrow frames'
_diffrn_radiation_monochromator graphite
_diffrn_radiation_source 'fine-focus sealed tube'
_diffrn_radiation_type MoK\a
_diffrn_radiation_wavelength 0.71073
_diffrn_reflns_av_R_equivalents 0.0421
_diffrn_reflns_av_sigmaI/netI 0.0811
_diffrn_reflns_limit_h_max 10
_diffrn_reflns_limit_h_min -10
_diffrn_reflns_limit_k_max 10
_diffrn_reflns_limit_k_min -10
_diffrn_reflns_limit_l_max 13
_diffrn_reflns_limit_l_min -13
_diffrn_reflns_number 5163
_diffrn_reflns_theta_full 26.00
_diffrn_reflns_theta_max 28.20
_diffrn_reflns_theta_min 2.51
_exptl_absorpt_coefficient_mu 0.935
_exptl_absorpt_correction_T_max 0.9725
_exptl_absorpt_correction_T_min 0.9123
_exptl_absorpt_correction_type multi-scan
_exptl_crystal_colour colourless
_exptl_crystal_density_diffrn 1.698
_exptl_crystal_density_method 'not measured'
_exptl_crystal_description block
_exptl_crystal_F_000 332
_exptl_crystal_size_max 0.10
_exptl_crystal_size_mid 0.06
_exptl_crystal_size_min 0.03
_refine_diff_density_max 2.383
_refine_diff_density_min -1.248
_refine_diff_density_rms 0.169
_refine_ls_extinction_method none
_refine_ls_goodness_of_fit_ref 1.056
_refine_ls_hydrogen_treatment constr
_refine_ls_matrix_type full
_refine_ls_number_parameters 178
_refine_ls_number_reflns 2782
_refine_ls_number_restraints 0
_refine_ls_restrained_S_all 1.056
_refine_ls_R_factor_all 0.0729
_refine_ls_R_factor_gt 0.0599
_refine_ls_shift/su_max 0.000
_refine_ls_shift/su_mean 0.000
_refine_ls_structure_factor_coef Fsqd
_refine_ls_weighting_details 'calc w=1/[\s^2^(Fo^2^)+(0.0891P)^2^+1.2819P] where P=(Fo^2^+2Fc^2^)/3'
_refine_ls_weighting_scheme calc
_refine_ls_wR_factor_gt 0.1571
_refine_ls_wR_factor_ref 0.1652
_reflns_number_gt 2312
_reflns_number_total 2782
_reflns_threshold_expression I>2\s(I)
_cod_data_source_file ICA-2013-402-69-74-1.cif
_cod_data_source_block str0841
_cod_original_sg_symbol_H-M P-1
_cod_database_code 1517149

loop_
_symmetry_equiv_pos_as_xyz
'x, y, z'
'-x, -y, -z'

loop_
_atom_site_label
_atom_site_type_symbol
_atom_site_fract_x
_atom_site_fract_y
_atom_site_fract_z
_atom_site_U_iso_or_equiv
_atom_site_adp_type
_atom_site_occupancy
_atom_site_symmetry_multiplicity
_atom_site_calc_flag
_atom_site_refinement_flags
Pd1 Pd 0.0000 1.0000 1.0000 0.0182(2) Uani 1 2 d S
S1 S 0.2033(2) 0.80332(18) 0.71731(15) 0.0258(3) Uani 1 1 d .
N1 N 0.2087(6) 0.9296(6) 0.8250(5) 0.0231(10) Uani 1 1 d .
N2 N 0.1272(7) 0.7987(6) 1.0898(5) 0.0238(10) Uani 1 1 d .
N3 N -0.0834(7) 0.6593(6) 1.0876(5) 0.0256(11) Uani 1 1 d .
H3A H -0.1452 0.7477 1.0541 0.031 Uiso 1 1 calc R
H3B H -0.1218 0.5703 1.1033 0.031 Uiso 1 1 calc R
O1 O 0.4048(6) 1.0537(5) 0.8644(4) 0.0286(9) Uani 1 1 d .
O2 O 0.1995(7) 0.6445(6) 0.7778(5) 0.0380(11) Uani 1 1 d .
O3 O 0.0651(6) 0.8801(6) 0.6540(5) 0.0410(12) Uani 1 1 d .
C1 C 0.3719(8) 0.9648(7) 0.7939(6) 0.0254(12) Uani 1 1 d .
C2 C 0.5035(8) 0.8809(7) 0.6680(6) 0.0246(12) Uani 1 1 d .
C3 C 0.4280(8) 0.7898(7) 0.6097(6) 0.0248(12) Uani 1 1 d .
C4 C 0.5254(9) 0.7007(8) 0.4946(6) 0.0315(14) Uani 1 1 d .
H4A H 0.4714 0.6413 0.4546 0.038 Uiso 1 1 calc R
C5 C 0.7081(9) 0.7015(9) 0.4390(7) 0.0369(16) Uani 1 1 d .
H5A H 0.7811 0.6386 0.3599 0.044 Uiso 1 1 calc R
C6 C 0.7858(10) 0.7886(9) 0.4934(7) 0.0395(17) Uani 1 1 d .
H6A H 0.9114 0.7851 0.4519 0.047 Uiso 1 1 calc R
C7 C 0.6857(8) 0.8825(8) 0.6082(7) 0.0305(14) Uani 1 1 d .
H7A H 0.7392 0.9459 0.6450 0.037 Uiso 1 1 calc R
C8 C 0.2789(8) 0.8031(8) 1.1163(6) 0.0282(13) Uani 1 1 d .
H8A H 0.3158 0.9015 1.0983 0.034 Uiso 1 1 calc R
C9 C 0.3828(10) 0.6704(9) 1.1684(7) 0.0368(15) Uani 1 1 d .
H9A H 0.4902 0.6759 1.1862 0.044 Uiso 1 1 calc R
C10 C 0.3259(10) 0.5265(9) 1.1944(8) 0.0424(18) Uani 1 1 d .
H10A H 0.3943 0.4334 1.2317 0.051 Uiso 1 1 calc R
C11 C 0.1733(10) 0.5192(8) 1.1668(7) 0.0351(15) Uani 1 1 d .
H11A H 0.1366 0.4206 1.1821 0.042 Uiso 1 1 calc R
C12 C 0.0704(8) 0.6602(7) 1.1148(6) 0.0235(12) Uani 1 1 d .

loop_
_atom_site_aniso_label
_atom_site_aniso_U_11
_atom_site_aniso_U_22
_atom_site_aniso_U_33
_atom_site_aniso_U_23
_atom_site_aniso_U_13
_atom_site_aniso_U_12
Pd1 0.0205(3) 0.0134(3) 0.0241(4) 0.0015(2) -0.0094(2) -0.0077(2)
S1 0.0280(8) 0.0264(8) 0.0288(8) -0.0002(6) -0.0102(6) -0.0147(6)
N1 0.021(2) 0.024(2) 0.026(3) 0.0002(19) -0.009(2) -0.0077(19)
N2 0.028(3) 0.019(2) 0.026(3) 0.0029(19) -0.010(2) -0.009(2)
N3 0.031(3) 0.016(2) 0.036(3) 0.003(2) -0.015(2) -0.011(2)
O1 0.029(2) 0.026(2) 0.037(2) -0.0043(18) -0.0117(19) -0.0125(18)
O2 0.049(3) 0.028(2) 0.040(3) 0.001(2) -0.003(2) -0.026(2)
O3 0.034(3) 0.052(3) 0.045(3) -0.006(2) -0.018(2) -0.015(2)
C1 0.024(3) 0.022(3) 0.033(3) 0.008(2) -0.011(3) -0.011(2)
C2 0.026(3) 0.017(3) 0.033(3) 0.007(2) -0.012(3) -0.008(2)
C3 0.030(3) 0.022(3) 0.029(3) 0.005(2) -0.015(3) -0.011(2)
C4 0.040(4) 0.030(3) 0.028(3) -0.001(3) -0.010(3) -0.016(3)
C5 0.034(4) 0.037(4) 0.030(4) 0.002(3) 0.000(3) -0.007(3)
C6 0.030(3) 0.034(4) 0.042(4) 0.006(3) 0.002(3) -0.006(3)
C7 0.026(3) 0.028(3) 0.039(4) 0.006(3) -0.010(3) -0.012(3)
C8 0.031(3) 0.026(3) 0.033(3) 0.006(2) -0.011(3) -0.016(3)
C9 0.042(4) 0.041(4) 0.042(4) 0.012(3) -0.027(3) -0.020(3)
C10 0.047(4) 0.040(4) 0.051(4) 0.021(3) -0.031(4) -0.017(3)
C11 0.045(4) 0.022(3) 0.046(4) 0.012(3) -0.022(3) -0.016(3)
C12 0.029(3) 0.018(3) 0.024(3) 0.001(2) -0.008(2) -0.009(2)

loop_
_atom_type_symbol
_atom_type_description
_atom_type_scat_dispersion_real
_atom_type_scat_dispersion_imag
_atom_type_scat_source
C C 0.0033 0.0016 'International Tables Vol C Tables 4.2.6.8 and 6.1.1.4'
H H 0.0000 0.0000 'International Tables Vol C Tables 4.2.6.8 and 6.1.1.4'
N N 0.0061 0.0033 'International Tables Vol C Tables 4.2.6.8 and 6.1.1.4'
O O 0.0106 0.0060 'International Tables Vol C Tables 4.2.6.8 and 6.1.1.4'
S S 0.1246 0.1234 'International Tables Vol C Tables 4.2.6.8 and 6.1.1.4'
Pd Pd -0.9988 1.0072 'International Tables Vol C Tables 4.2.6.8 and 6.1.1.4'

loop_
_geom_angle_atom_site_label_1
_geom_angle_atom_site_label_2
_geom_angle_atom_site_label_3
_geom_angle
_geom_angle_site_symmetry_1
_geom_angle_site_symmetry_3
N2 Pd1 N2 180.000(1) 2_577 .
N2 Pd1 N1 91.54(19) 2_577 .
N2 Pd1 N1 88.46(19) . .
N2 Pd1 N1 88.46(19) 2_577 2_577
N2 Pd1 N1 91.54(19) . 2_577
N1 Pd1 N1 180.000(1) . 2_577
O3 S1 O2 116.8(3) . .
O3 S1 N1 111.1(3) . .
O2 S1 N1 110.7(3) . .
O3 S1 C3 112.5(3) . .
O2 S1 C3 108.8(3) . .
N1 S1 C3 94.8(3) . .
C1 N1 S1 113.6(4) . .
C1 N1 Pd1 123.8(4) . .
S1 N1 Pd1 122.2(3) . .
C8 N2 C12 120.3(5) . .
C8 N2 Pd1 117.2(4) . .
C12 N2 Pd1 122.4(4) . .
O1 C1 N1 123.3(6) . .
O1 C1 C2 125.4(5) . .
N1 C1 C2 111.3(5) . .
C7 C2 C3 119.7(6) . .
C7 C2 C1 127.6(6) . .
C3 C2 C1 112.7(5) . .
C4 C3 C2 122.6(6) . .
C4 C3 S1 129.7(5) . .
C2 C3 S1 107.6(5) . .
C3 C4 C5 116.4(6) . .
C6 C5 C4 122.4(7) . .
C5 C6 C7 121.2(6) . .
C6 C7 C2 117.6(6) . .
N2 C8 C9 122.3(6) . .
C8 C9 C10 118.0(6) . .
C11 C10 C9 120.5(6) . .
C10 C11 C12 119.0(6) . .
N3 C12 N2 119.0(5) . .
N3 C12 C11 121.1(5) . .
N2 C12 C11 119.9(6) . .

loop_
_geom_bond_atom_site_label_1
_geom_bond_atom_site_label_2
_geom_bond_distance
_geom_bond_site_symmetry_2
Pd1 N2 2.033(5) 2_577
Pd1 N2 2.033(5) .
Pd1 N1 2.040(5) .
Pd1 N1 2.040(5) 2_577
S1 O3 1.433(5) .
S1 O2 1.441(5) .
S1 N1 1.647(5) .
S1 C3 1.765(6) .
N1 C1 1.355(7) .
N2 C8 1.339(8) .
N2 C12 1.357(7) .
N3 C12 1.350(7) .
O1 C1 1.237(7) .
C1 C2 1.483(9) .
C2 C7 1.392(8) .
C2 C3 1.392(8) .
C3 C4 1.361(9) .
C4 C5 1.389(9) .
C5 C6 1.355(11) .
C6 C7 1.382(10) .
C8 C9 1.372(9) .
C9 C10 1.400(10) .
C10 C11 1.360(9) .
C11 C12 1.411(8) .

loop_
_geom_torsion_atom_site_label_1
_geom_torsion_atom_site_label_2
_geom_torsion_atom_site_label_3
_geom_torsion_atom_site_label_4
_geom_torsion
_geom_torsion_site_symmetry_1
O3 S1 N1 C1 -118.7(4) .
O2 S1 N1 C1 109.9(4) .
C3 S1 N1 C1 -2.3(5) .
O3 S1 N1 Pd1 68.8(4) .
O2 S1 N1 Pd1 -62.6(4) .
C3 S1 N1 Pd1 -174.8(3) .
N2 Pd1 N1 C1 96.6(5) 2_577
N2 Pd1 N1 C1 -83.4(5) .
N1 Pd1 N1 C1 -141(100) 2_577
N2 Pd1 N1 S1 -91.7(3) 2_577
N2 Pd1 N1 S1 88.3(3) .
N1 Pd1 N1 S1 31(100) 2_577
N2 Pd1 N2 C8 171(100) 2_577
N1 Pd1 N2 C8 73.8(5) .
N1 Pd1 N2 C8 -106.2(5) 2_577
N2 Pd1 N2 C12 -4(100) 2_577
N1 Pd1 N2 C12 -101.9(5) .
N1 Pd1 N2 C12 78.1(5) 2_577
S1 N1 C1 O1 -178.0(5) .
Pd1 N1 C1 O1 -5.6(8) .
S1 N1 C1 C2 0.8(6) .
Pd1 N1 C1 C2 173.3(4) .
O1 C1 C2 C7 1.7(10) .
N1 C1 C2 C7 -177.1(6) .
O1 C1 C2 C3 -179.7(5) .
N1 C1 C2 C3 1.6(7) .
C7 C2 C3 C4 -0.2(9) .
C1 C2 C3 C4 -179.0(5) .
C7 C2 C3 S1 175.8(5) .
C1 C2 C3 S1 -3.0(6) .
O3 S1 C3 C4 -66.2(7) .
O2 S1 C3 C4 64.8(6) .
N1 S1 C3 C4 178.6(6) .
O3 S1 C3 C2 118.2(4) .
O2 S1 C3 C2 -110.8(4) .
N1 S1 C3 C2 3.0(4) .
C2 C3 C4 C5 1.6(9) .
S1 C3 C4 C5 -173.3(5) .
C3 C4 C5 C6 -1.5(10) .
C4 C5 C6 C7 -0.2(11) .
C5 C6 C7 C2 1.7(10) .
C3 C2 C7 C6 -1.5(9) .
C1 C2 C7 C6 177.1(6) .
C12 N2 C8 C9 0.3(9) .
Pd1 N2 C8 C9 -175.6(5) .
N2 C8 C9 C10 -0.1(11) .
C8 C9 C10 C11 0.9(11) .
C9 C10 C11 C12 -1.7(11) .
C8 N2 C12 N3 179.8(5) .
Pd1 N2 C12 N3 -4.6(8) .
C8 N2 C12 C11 -1.1(9) .
Pd1 N2 C12 C11 174.5(5) .
C10 C11 C12 N3 -179.1(6) .
C10 C11 C12 N2 1.8(10) .
